data_7113684
loop_
_publ_author_name
'Lavalette, Arnaud'
'Tuna, Floriana'
'Clarkson, Guy'
'Alcock, Nathaniel W.'
'Hannon, Michael J.'

_publ_section_title
;
 Aggregation of metallo-supramolecular architectures by metallo-assembled
 hydrogen bonding sites
;
_journal_coden_ASTM CHCOFS
_journal_issue 21
_journal_name_full
;
 Chemical Communications (Cambridge, United Kingdom)
;
_journal_page_first 2666
_journal_page_last 2667
_journal_paper_doi 10.1039/b308963k
_journal_year 2003
_chemical_formula_sum 'C76 H86 Cl2 Cu2 N8 O4'
_chemical_formula_weight 1373.51
_space_group_IT_number 2
_symmetry_cell_setting triclinic
_symmetry_space_group_name_Hall '-P 1'
_symmetry_space_group_name_H-M 'P -1'
_atom_sites_solution_hydrogens geom
_atom_sites_solution_primary direct
_atom_sites_solution_secondary difmap
_audit_creation_method SHELXL-97
_cell_angle_alpha 115.860(7)
_cell_angle_beta 95.746(9)
_cell_angle_gamma 110.080(7)
_cell_formula_units_Z 2
_cell_length_a 15.355(5)
_cell_length_b 16.454(5)
_cell_length_c 16.555(5)
_cell_measurement_reflns_used 2904
_cell_measurement_temperature 180(2)
_cell_measurement_theta_max 15
_cell_measurement_theta_min 3
_cell_volume 3377.0(19)
_computing_cell_refinement 'SAINT (Siemens, 1995)'
_computing_data_collection 'SMART (Siemens, 1994)'
_computing_data_reduction 'SAINT (Siemens, 1995)'
_computing_molecular_graphics 'SHELXTL (Sheldrick, 1997)'
_computing_publication_material 'SHELXTL (Sheldrick, 1997)'
_computing_structure_refinement 'SHELXL-97 (Sheldrick, 1997)'
_computing_structure_solution 'SHELXS-97 (Sheldrick, 1990)'
_diffrn_ambient_temperature 180(2)
_diffrn_detector_area_resol_mean 8.192
_diffrn_measured_fraction_theta_full 0.970
_diffrn_measured_fraction_theta_max 0.970
_diffrn_measurement_device_type 'Siemens SMART diffractometer'
_diffrn_measurement_method '\w scans'
_diffrn_radiation_monochromator graphite
_diffrn_radiation_source 'normal-focus sealed tube'
_diffrn_radiation_type MoK\a
_diffrn_radiation_wavelength 0.71073
_diffrn_reflns_av_R_equivalents 0.1500
_diffrn_reflns_av_sigmaI/netI 0.3582
_diffrn_reflns_limit_h_max 15
_diffrn_reflns_limit_h_min -16
_diffrn_reflns_limit_k_max 17
_diffrn_reflns_limit_k_min -15
_diffrn_reflns_limit_l_max 15
_diffrn_reflns_limit_l_min -17
_diffrn_reflns_number 13613
_diffrn_reflns_theta_full 22.50
_diffrn_reflns_theta_max 22.50
_diffrn_reflns_theta_min 1.48
_diffrn_standards_decay_% nil
_exptl_absorpt_coefficient_mu 0.766
_exptl_absorpt_correction_T_max 0.93
_exptl_absorpt_correction_T_min 0.57
_exptl_absorpt_correction_type multi-scan
_exptl_absorpt_process_details 'SADABS (Sheldrick, 1996)'
_exptl_crystal_colour orange
_exptl_crystal_density_diffrn 1.351
_exptl_crystal_density_method 'not measured'
_exptl_crystal_description plate
_exptl_crystal_F_000 1444
_exptl_crystal_size_max 0.46
_exptl_crystal_size_mid 0.18
_exptl_crystal_size_min 0.01
_refine_diff_density_max 1.151
_refine_diff_density_min -1.752
_refine_diff_density_rms 0.173
_refine_ls_extinction_method none
_refine_ls_goodness_of_fit_ref 0.932
_refine_ls_hydrogen_treatment mixed
_refine_ls_matrix_type full
_refine_ls_number_parameters 470
_refine_ls_number_reflns 8575
_refine_ls_number_restraints 13
_refine_ls_restrained_S_all 0.959
_refine_ls_R_factor_all 0.2953
_refine_ls_R_factor_gt 0.1391
_refine_ls_shift/su_max 0.000
_refine_ls_shift/su_mean 0.000
_refine_ls_structure_factor_coef Fsqd
_refine_ls_weighting_details 'calc w=1/[\s^2^(Fo^2^)+(0.1969P)^2^+0.0000P] where P=(Fo^2^+2Fc^2^)/3'
_refine_ls_weighting_scheme calc
_refine_ls_wR_factor_gt 0.3213
_refine_ls_wR_factor_ref 0.4035
_reflns_number_gt 2790
_reflns_number_total 8575
_reflns_threshold_expression >2sigma(I)
_cod_duplicate_entry 7104876
_cod_data_source_file b308963k.txt
_cod_data_source_block al6
_cod_depositor_comments
;
The following automatic conversions were performed:

'_symmetry_cell_setting' value 'Triclinic' changed to 'triclinic'
according to
/usr/data/users/saulius/automatic-downloads/retrospective/RSC/lib/dictionaries/cif_core.dic
dictionary named 'cif_core.dic' version 2.4.2 from 2011-04-26.

Automatic conversion script
Id: cif_fix_values 2281 2013-09-26 08:29:07Z andrius 
;
_cod_original_sg_symbol_H-M P-1
_cod_database_code 7113684

loop_
_symmetry_equiv_pos_as_xyz
'x, y, z'
'-x, -y, -z'

loop_
_atom_site_label
_atom_site_type_symbol
_atom_site_fract_x
_atom_site_fract_y
_atom_site_fract_z
_atom_site_U_iso_or_equiv
_atom_site_adp_type
_atom_site_occupancy
_atom_site_symmetry_multiplicity
_atom_site_calc_flag
_atom_site_refinement_flags
Cl1 Cl 1.0108(4) 0.7542(4) 0.9099(4) 0.0535(16) Uani 1 1 d .
Cl2 Cl 1.2660(4) 0.1728(4) 0.6868(4) 0.0546(17) Uani 1 1 d .
Cu1 Cu 1.88922(18) 0.26013(16) 1.70191(17) 0.0399(8) Uani 1 1 d U
Cu2 Cu 1.42947(17) 0.28692(16) 1.14080(17) 0.0363(8) Uani 1 1 d U
O101 O 1.8332(10) 0.1391(11) 1.9053(9) 0.065(5) Uani 1 1 d .
H10G H 1.8452 0.1865 1.9596 0.097 Uiso 1 1 calc R
C102 C 1.8759(14) 0.1769(13) 1.8522(12) 0.035(2) Uani 1 1 d .
H10A H 1.9468 0.2147 1.8829 0.042 Uiso 1 1 calc R
H10B H 1.8509 0.2242 1.8502 0.042 Uiso 1 1 calc R
C103 C 1.8573(14) 0.0988(13) 1.7561(13) 0.035(2) Uani 1 1 d .
N104 N 1.8616(11) 0.1250(10) 1.6898(11) 0.035(2) Uani 1 1 d .
C105 C 1.8497(14) 0.0590(13) 1.6023(14) 0.035(2) Uani 1 1 d .
C106 C 1.8263(13) -0.0435(13) 1.5728(13) 0.035(2) Uani 1 1 d .
H10C H 1.8148 -0.0917 1.5095 0.042 Uiso 1 1 calc R
C107 C 1.8215(14) -0.0675(14) 1.6430(14) 0.0422(16) Uani 1 1 d .
H10D H 1.8068 -0.1347 1.6267 0.051 Uiso 1 1 calc R
C108 C 1.8363(14) -0.0017(13) 1.7323(14) 0.038(3) Uani 1 1 d .
H10E H 1.8330 -0.0212 1.7786 0.045 Uiso 1 1 calc R
C109 C 1.8601(12) 0.0928(14) 1.5352(12) 0.030(5) Uani 1 1 d .
H10F H 1.8502 0.0481 1.4709 0.036 Uiso 1 1 calc R
N110 N 1.8836(11) 0.1871(11) 1.5669(11) 0.0422(16) Uani 1 1 d .
C111 C 1.8835(15) 0.2150(14) 1.4921(13) 0.041(6) Uani 1 1 d .
C112 C 1.8025(16) 0.1836(14) 1.4254(15) 0.0422(16) Uani 1 1 d .
C113 C 1.8096(15) 0.2190(13) 1.3634(14) 0.0422(16) Uani 1 1 d .
H11A H 1.7536 0.1959 1.3148 0.051 Uiso 1 1 calc R
C114 C 1.8984(15) 0.2884(13) 1.3717(13) 0.034(5) Uani 1 1 d .
C115 C 1.9770(16) 0.3220(14) 1.4425(14) 0.0422(16) Uani 1 1 d .
H11B H 2.0371 0.3706 1.4489 0.051 Uiso 1 1 calc R
C116 C 1.9729(15) 0.2889(14) 1.5042(14) 0.0422(16) Uani 1 1 d .
C117 C 2.0609(14) 0.3232(13) 1.5809(14) 0.0422(16) Uani 1 1 d .
H11C H 2.0401 0.3218 1.6351 0.051 Uiso 1 1 calc R
H11D H 2.1048 0.3935 1.6018 0.051 Uiso 1 1 calc R
C118 C 2.1176(14) 0.2593(13) 1.5511(14) 0.0422(16) Uani 1 1 d .
H11E H 2.1838 0.2975 1.5940 0.063 Uiso 1 1 calc R
H11F H 2.1199 0.2416 1.4869 0.063 Uiso 1 1 calc R
H11G H 2.0852 0.1980 1.5535 0.063 Uiso 1 1 calc R
C119 C 1.697(2) 0.087(2) 1.3975(18) 0.096(10) Uani 1 1 d .
H11H H 1.6532 0.0637 1.3361 0.115 Uiso 1 1 calc R
H11I H 1.7074 0.0301 1.3960 0.115 Uiso 1 1 calc R
C120 C 1.6609(16) 0.1298(15) 1.4716(15) 0.055(4) Uani 1 1 d .
H12C H 1.5983 0.0796 1.4637 0.082 Uiso 1 1 calc R
H12D H 1.6524 0.1862 1.4716 0.082 Uiso 1 1 calc R
H12E H 1.7069 0.1538 1.5313 0.082 Uiso 1 1 calc R
C121 C 1.9029(16) 0.3244(16) 1.3003(15) 0.055(4) Uani 1 1 d .
H12A H 1.9124 0.2759 1.2442 0.066 Uiso 1 1 calc R
H12B H 1.9608 0.3894 1.3282 0.066 Uiso 1 1 calc R
C122 C 1.8140(16) 0.3378(16) 1.2679(17) 0.055(4) Uani 1 1 d .
C123 C 1.7876(14) 0.4011(13) 1.3336(14) 0.038(3) Uani 1 1 d .
H12F H 1.8225 0.4357 1.3983 0.045 Uiso 1 1 calc R
C124 C 1.7040(15) 0.4151(13) 1.3027(14) 0.038(3) Uani 1 1 d .
C125 C 1.6576(15) 0.3643(14) 1.2119(15) 0.0422(16) Uani 1 1 d .
C126 C 1.6844(15) 0.3010(14) 1.1446(14) 0.0422(16) Uani 1 1 d .
C127 C 1.7680(14) 0.2892(14) 1.1734(15) 0.0422(16) Uani 1 1 d .
H12G H 1.7911 0.2489 1.1285 0.051 Uiso 1 1 calc R
C128 C 1.6311(14) 0.2444(13) 1.0399(13) 0.0422(16) Uani 1 1 d .
H12H H 1.5772 0.2629 1.0320 0.051 Uiso 1 1 calc R
H12L H 1.6765 0.2686 1.0084 0.051 Uiso 1 1 calc R
C129 C 1.5905(15) 0.1341(13) 0.9898(14) 0.051(3) Uani 1 1 d .
H12I H 1.5344 0.1059 0.9361 0.076 Uiso 1 1 calc R
H12J H 1.5700 0.1101 1.0326 0.076 Uiso 1 1 calc R
H12K H 1.6401 0.1131 0.9675 0.076 Uiso 1 1 calc R
C130 C 1.6768(13) 0.4814(13) 1.3783(13) 0.0358(19) Uani 1 1 d .
H13A H 1.7333 0.5240 1.4355 0.043 Uiso 1 1 calc R
H13I H 1.6623 0.5261 1.3598 0.043 Uiso 1 1 calc R
C131 C 1.5952(14) 0.4316(13) 1.4013(13) 0.044(3) Uani 1 1 d .
H13B H 1.5926 0.4793 1.4616 0.066 Uiso 1 1 calc R
H13C H 1.6017 0.3764 1.4058 0.066 Uiso 1 1 calc R
H13D H 1.5354 0.4050 1.3522 0.066 Uiso 1 1 calc R
N132 N 1.5707(11) 0.3759(10) 1.1797(11) 0.0358(19) Uani 1 1 d .
C133 C 1.5891(14) 0.4615(13) 1.1821(13) 0.0358(19) Uani 1 1 d .
H13E H 1.6537 0.5100 1.1994 0.043 Uiso 1 1 calc R
C134 C 1.5075(14) 0.4780(14) 1.1575(13) 0.0358(19) Uani 1 1 d .
N135 N 1.4177(11) 0.4083(10) 1.1371(10) 0.032(4) Uani 1 1 d .
C136 C 1.3380(15) 0.4172(13) 1.1090(14) 0.0358(19) Uani 1 1 d .
C137 C 1.3485(14) 0.5031(13) 1.1020(13) 0.0358(19) Uani 1 1 d .
H13F H 1.2931 0.5111 1.0829 0.043 Uiso 1 1 calc R
C138 C 1.4401(14) 0.5738(13) 1.1233(13) 0.0358(19) Uani 1 1 d .
H13G H 1.4477 0.6307 1.1176 0.043 Uiso 1 1 calc R
C139 C 1.5205(15) 0.5645(14) 1.1525(14) 0.048(6) Uani 1 1 d .
H13H H 1.5837 0.6151 1.1691 0.058 Uiso 1 1 calc R
C140 C 1.2435(14) 0.3419(14) 1.0876(14) 0.042(6) Uani 1 1 d .
H14A H 1.2377 0.2766 1.0385 0.050 Uiso 1 1 calc R
H14B H 1.2375 0.3371 1.1445 0.050 Uiso 1 1 calc R
O141 O 1.1687(10) 0.3576(10) 1.0576(10) 0.056(4) Uani 1 1 d .
H14C H 1.1159 0.3103 1.0463 0.084 Uiso 1 1 calc R
O201 O 2.2207(10) 0.3515(9) 1.8065(11) 0.067(5) Uani 1 1 d .
H20G H 2.2351 0.3030 1.7822 0.100 Uiso 1 1 calc R
C202 C 2.1220(16) 0.3158(14) 1.7974(15) 0.051(3) Uani 1 1 d .
H20A H 2.1060 0.2758 1.8289 0.061 Uiso 1 1 calc R
H20B H 2.0848 0.2712 1.7300 0.061 Uiso 1 1 calc R
C203 C 2.0922(17) 0.4003(15) 1.8399(15) 0.051(3) Uani 1 1 d .
N204 N 2.0029(13) 0.3863(11) 1.8107(12) 0.051(3) Uani 1 1 d .
C205 C 1.9769(16) 0.4585(14) 1.8539(15) 0.051(3) Uani 1 1 d .
C206 C 2.0437(17) 0.5527(14) 1.9261(15) 0.051(3) Uani 1 1 d .
H20C H 2.0234 0.6042 1.9552 0.061 Uiso 1 1 calc R
C207 C 2.1365(17) 0.5713(15) 1.9547(15) 0.063(7) Uani 1 1 d .
H20D H 2.1835 0.6356 2.0030 0.075 Uiso 1 1 calc R
C208 C 2.1607(18) 0.4938(16) 1.9114(16) 0.064(7) Uani 1 1 d .
H20E H 2.2257 0.5040 1.9307 0.077 Uiso 1 1 calc R
C209 C 1.8743(15) 0.4377(15) 1.8185(14) 0.0409(19) Uani 1 1 d .
H20F H 1.8513 0.4870 1.8473 0.049 Uiso 1 1 calc R
N210 N 1.8160(12) 0.3484(12) 1.7458(11) 0.0409(19) Uani 1 1 d .
C211 C 1.7224(15) 0.3348(15) 1.7068(14) 0.0409(19) Uani 1 1 d .
C212 C 1.7083(15) 0.3909(15) 1.6684(14) 0.0409(19) Uani 1 1 d .
C213 C 1.6181(14) 0.3748(14) 1.6257(13) 0.0409(19) Uani 1 1 d .
H21A H 1.6109 0.4144 1.6000 0.049 Uiso 1 1 calc R
C214 C 1.5373(15) 0.2987(15) 1.6210(14) 0.0409(19) Uani 1 1 d .
C215 C 1.5501(17) 0.2420(16) 1.6601(14) 0.052(6) Uani 1 1 d .
H21B H 1.4952 0.1929 1.6606 0.062 Uiso 1 1 calc R
C216 C 1.6398(16) 0.2570(15) 1.6969(13) 0.0409(19) Uani 1 1 d D
C217 C 1.6438(15) 0.1695(15) 1.7234(13) 0.0409(19) Uani 1 1 d .
H21C H 1.5832 0.1066 1.6879 0.049 Uiso 1 1 calc R
H21D H 1.6997 0.1546 1.7100 0.049 Uiso 1 1 calc R
C218 C 1.6534(15) 0.2122(14) 1.8124(12) 0.045(2) Uani 1 1 d D
H21E H 1.6571 0.1676 1.8356 0.067 Uiso 1 1 calc R
H21F H 1.5975 0.2266 1.8236 0.067 Uiso 1 1 calc R
H21I H 1.7130 0.2750 1.8456 0.067 Uiso 1 1 calc R
C219 C 1.7967(17) 0.4685(15) 1.6626(17) 0.073(8) Uani 1 1 d .
H21G H 1.7775 0.5191 1.6599 0.088 Uiso 1 1 calc R
H21H H 1.8496 0.5035 1.7218 0.088 Uiso 1 1 calc R
C220 C 1.8356(15) 0.4317(14) 1.5854(14) 0.048(3) Uani 1 1 d .
H22C H 1.8791 0.4881 1.5807 0.073 Uiso 1 1 calc R
H22D H 1.7823 0.3852 1.5268 0.073 Uiso 1 1 calc R
H22E H 1.8718 0.3968 1.5963 0.073 Uiso 1 1 calc R
C221 C 1.4349(14) 0.2804(13) 1.5762(12) 0.035(3) Uani 1 1 d .
H22A H 1.3866 0.2239 1.5786 0.042 Uiso 1 1 calc R
H22B H 1.4248 0.3407 1.6136 0.042 Uiso 1 1 calc R
C222 C 1.4177(15) 0.2575(14) 1.4779(14) 0.044(3) Uani 1 1 d .
C223 C 1.3805(15) 0.3094(14) 1.4484(15) 0.048(3) Uani 1 1 d .
H22F H 1.3690 0.3620 1.4932 0.058 Uiso 1 1 calc R
C224 C 1.3595(15) 0.2862(14) 1.3547(15) 0.045(2) Uani 1 1 d .
C225 C 1.3806(15) 0.2150(14) 1.2869(15) 0.045(2) Uani 1 1 d .
C226 C 1.4281(15) 0.1623(14) 1.3155(15) 0.045(2) Uani 1 1 d .
C227 C 1.4441(14) 0.1873(13) 1.4108(14) 0.045(2) Uani 1 1 d .
H22G H 1.4743 0.1552 1.4312 0.054 Uiso 1 1 calc R
C228 C 1.4618(15) 0.0917(14) 1.2497(14) 0.045(2) Uani 1 1 d .
H22H H 1.4783 0.0551 1.2783 0.054 Uiso 1 1 calc R
H22I H 1.4080 0.0419 1.1909 0.054 Uiso 1 1 calc R
C229 C 1.5472(15) 0.1425(14) 1.2266(14) 0.048(3) Uani 1 1 d .
H22J H 1.5703 0.0937 1.1888 0.073 Uiso 1 1 calc R
H22K H 1.5990 0.1957 1.2848 0.073 Uiso 1 1 calc R
H22L H 1.5290 0.1715 1.1909 0.073 Uiso 1 1 calc R
C230 C 1.3108(16) 0.3366(14) 1.3237(14) 0.048(3) Uani 1 1 d .
H23A H 1.3273 0.4036 1.3776 0.058 Uiso 1 1 calc R
H23B H 1.3361 0.3464 1.2744 0.058 Uiso 1 1 calc R
C231 C 1.2036(15) 0.2790(15) 1.2866(15) 0.055(6) Uani 1 1 d .
H23C H 1.1764 0.3095 1.2579 0.082 Uiso 1 1 calc R
H23D H 1.1768 0.2799 1.3381 0.082 Uiso 1 1 calc R
H23E H 1.1867 0.2097 1.2392 0.082 Uiso 1 1 calc R
N232 N 1.3690(13) 0.1961(12) 1.1957(12) 0.048(3) Uani 1 1 d .
C233 C 1.3125(15) 0.1079(14) 1.1288(14) 0.044(3) Uani 1 1 d .
H23F H 1.2777 0.0585 1.1434 0.053 Uiso 1 1 calc R
C234 C 1.3000(14) 0.0812(13) 1.0321(13) 0.035(3) Uani 1 1 d .
N235 N 1.3486(11) 0.1556(10) 1.0155(10) 0.035(3) Uani 1 1 d .
C236 C 1.3403(14) 0.1348(13) 0.9272(13) 0.035(3) Uani 1 1 d .
C237 C 1.2855(14) 0.0427(12) 0.8524(13) 0.041(3) Uani 1 1 d .
H23G H 1.2827 0.0306 0.7904 0.049 Uiso 1 1 calc R
C238 C 1.2332(15) -0.0346(13) 0.8675(13) 0.041(3) Uani 1 1 d .
H23H H 1.1950 -0.1003 0.8158 0.049 Uiso 1 1 calc R
C239 C 1.2370(15) -0.0152(13) 0.9560(13) 0.041(3) Uani 1 1 d .
H23I H 1.1979 -0.0659 0.9672 0.049 Uiso 1 1 calc R
C240 C 1.3916(15) 0.2220(12) 0.9116(13) 0.041(3) Uani 1 1 d .
H24A H 1.3466 0.2515 0.9057 0.049 Uiso 1 1 calc R
H24B H 1.4482 0.2744 0.9672 0.049 Uiso 1 1 calc R
O241 O 1.4229(10) 0.1936(9) 0.8319(9) 0.048(4) Uani 1 1 d .
H24C H 1.3831 0.1859 0.7875 0.072 Uiso 1 1 calc R
C01 C 0.0525(12) -0.0437(13) 0.7203(9) 0.083(8) Uiso 1 1 d G
H01A H 0.0542 -0.0772 0.6574 0.100 Uiso 1 1 calc R
C02 C 0.0868(11) 0.0598(13) 0.7690(12) 0.081(8) Uiso 1 1 d G
H02A H 0.1120 0.0971 0.7394 0.097 Uiso 1 1 calc R
C03 C 0.0843(12) 0.1089(9) 0.8610(11) 0.069(7) Uiso 1 1 d G
H03A H 0.1078 0.1797 0.8943 0.083 Uiso 1 1 calc R
C04 C 0.0475(13) 0.0543(13) 0.9043(9) 0.109(10) Uiso 1 1 d G
H04A H 0.0458 0.0878 0.9671 0.130 Uiso 1 1 calc R
C05 C 0.0132(12) -0.0493(13) 0.8555(12) 0.084(8) Uiso 1 1 d G
H05A H -0.0120 -0.0866 0.8851 0.101 Uiso 1 1 calc R
C06 C 0.0157(12) -0.0983(9) 0.7636(12) 0.090(9) Uiso 1 1 d G
H06A H -0.0078 -0.1691 0.7303 0.108 Uiso 1 1 calc R

loop_
_atom_site_aniso_label
_atom_site_aniso_U_11
_atom_site_aniso_U_22
_atom_site_aniso_U_33
_atom_site_aniso_U_23
_atom_site_aniso_U_13
_atom_site_aniso_U_12
Cl1 0.086(5) 0.047(3) 0.075(4) 0.048(3) 0.047(3) 0.049(3)
Cl2 0.086(5) 0.042(3) 0.072(4) 0.042(3) 0.035(3) 0.045(3)
Cu1 0.0608(16) 0.0201(12) 0.0574(16) 0.0254(11) 0.0209(12) 0.0282(11)
Cu2 0.0515(14) 0.0160(11) 0.0518(14) 0.0244(10) 0.0113(10) 0.0171(9)
O101 0.086(12) 0.078(12) 0.055(10) 0.052(9) 0.045(9) 0.032(9)
C102 0.055(6) 0.021(5) 0.047(6) 0.026(4) 0.017(5) 0.023(4)
C103 0.055(6) 0.021(5) 0.047(6) 0.026(4) 0.017(5) 0.023(4)
N104 0.055(6) 0.021(5) 0.047(6) 0.026(4) 0.017(5) 0.023(4)
C105 0.055(6) 0.021(5) 0.047(6) 0.026(4) 0.017(5) 0.023(4)
C106 0.055(6) 0.021(5) 0.047(6) 0.026(4) 0.017(5) 0.023(4)
C107 0.060(4) 0.023(3) 0.060(4) 0.033(3) 0.018(3) 0.019(3)
C108 0.063(9) 0.019(6) 0.050(8) 0.026(6) 0.023(7) 0.024(6)
C109 0.037(12) 0.039(12) 0.014(10) 0.008(10) 0.015(9) 0.021(10)
N110 0.060(4) 0.023(3) 0.060(4) 0.033(3) 0.018(3) 0.019(3)
C111 0.077(17) 0.037(13) 0.031(12) 0.030(11) 0.024(11) 0.029(12)
C112 0.060(4) 0.023(3) 0.060(4) 0.033(3) 0.018(3) 0.019(3)
C113 0.060(4) 0.023(3) 0.060(4) 0.033(3) 0.018(3) 0.019(3)
C114 0.061(15) 0.028(11) 0.033(12) 0.023(10) 0.023(11) 0.027(11)
C115 0.060(4) 0.023(3) 0.060(4) 0.033(3) 0.018(3) 0.019(3)
C116 0.060(4) 0.023(3) 0.060(4) 0.033(3) 0.018(3) 0.019(3)
C117 0.060(4) 0.023(3) 0.060(4) 0.033(3) 0.018(3) 0.019(3)
C118 0.060(4) 0.023(3) 0.060(4) 0.033(3) 0.018(3) 0.019(3)
C119 0.20(3) 0.12(2) 0.078(19) 0.082(19) 0.08(2) 0.13(2)
C120 0.075(10) 0.041(8) 0.086(10) 0.049(8) 0.032(8) 0.042(7)
C121 0.075(10) 0.041(8) 0.086(10) 0.049(8) 0.032(8) 0.042(7)
C122 0.075(10) 0.041(8) 0.086(10) 0.049(8) 0.032(8) 0.042(7)
C123 0.063(9) 0.019(6) 0.050(8) 0.026(6) 0.023(7) 0.024(6)
C124 0.063(9) 0.019(6) 0.050(8) 0.026(6) 0.023(7) 0.024(6)
C125 0.060(4) 0.023(3) 0.060(4) 0.033(3) 0.018(3) 0.019(3)
C126 0.060(4) 0.023(3) 0.060(4) 0.033(3) 0.018(3) 0.019(3)
C127 0.060(4) 0.023(3) 0.060(4) 0.033(3) 0.018(3) 0.019(3)
C128 0.060(4) 0.023(3) 0.060(4) 0.033(3) 0.018(3) 0.019(3)
C129 0.073(7) 0.025(5) 0.067(6) 0.026(5) 0.015(5) 0.033(5)
C130 0.049(5) 0.025(4) 0.058(5) 0.032(4) 0.021(4) 0.027(4)
C131 0.068(9) 0.020(7) 0.047(8) 0.009(6) 0.031(7) 0.028(6)
N132 0.049(5) 0.025(4) 0.058(5) 0.032(4) 0.021(4) 0.027(4)
C133 0.049(5) 0.025(4) 0.058(5) 0.032(4) 0.021(4) 0.027(4)
C134 0.049(5) 0.025(4) 0.058(5) 0.032(4) 0.021(4) 0.027(4)
N135 0.038(10) 0.011(8) 0.047(10) 0.019(8) 0.017(8) 0.006(7)
C136 0.049(5) 0.025(4) 0.058(5) 0.032(4) 0.021(4) 0.027(4)
C137 0.049(5) 0.025(4) 0.058(5) 0.032(4) 0.021(4) 0.027(4)
C138 0.049(5) 0.025(4) 0.058(5) 0.032(4) 0.021(4) 0.027(4)
C139 0.048(15) 0.016(11) 0.063(15) 0.014(11) 0.005(11) 0.005(10)
C140 0.046(15) 0.037(13) 0.063(15) 0.042(12) 0.018(11) 0.018(11)
O141 0.040(10) 0.040(9) 0.100(12) 0.044(9) 0.013(8) 0.020(7)
O201 0.065(11) 0.026(8) 0.118(14) 0.029(9) 0.039(10) 0.036(8)
C202 0.073(7) 0.025(5) 0.067(6) 0.026(5) 0.015(5) 0.033(5)
C203 0.073(7) 0.025(5) 0.067(6) 0.026(5) 0.015(5) 0.033(5)
N204 0.073(7) 0.025(5) 0.067(6) 0.026(5) 0.015(5) 0.033(5)
C205 0.073(7) 0.025(5) 0.067(6) 0.026(5) 0.015(5) 0.033(5)
C206 0.073(7) 0.025(5) 0.067(6) 0.026(5) 0.015(5) 0.033(5)
C207 0.055(17) 0.029(13) 0.067(17) 0.001(12) -0.019(13) 0.021(12)
C208 0.09(2) 0.044(15) 0.078(18) 0.038(14) 0.011(15) 0.047(15)
C209 0.061(6) 0.046(5) 0.054(5) 0.037(4) 0.037(4) 0.041(4)
N210 0.061(6) 0.046(5) 0.054(5) 0.037(4) 0.037(4) 0.041(4)
C211 0.061(6) 0.046(5) 0.054(5) 0.037(4) 0.037(4) 0.041(4)
C212 0.061(6) 0.046(5) 0.054(5) 0.037(4) 0.037(4) 0.041(4)
C213 0.061(6) 0.046(5) 0.054(5) 0.037(4) 0.037(4) 0.041(4)
C214 0.061(6) 0.046(5) 0.054(5) 0.037(4) 0.037(4) 0.041(4)
C215 0.070(17) 0.065(16) 0.065(16) 0.047(14) 0.033(13) 0.054(14)
C216 0.061(6) 0.046(5) 0.054(5) 0.037(4) 0.037(4) 0.041(4)
C217 0.061(6) 0.046(5) 0.054(5) 0.037(4) 0.037(4) 0.041(4)
C218 0.067(6) 0.030(5) 0.062(6) 0.029(5) 0.032(5) 0.036(4)
C219 0.09(2) 0.028(13) 0.082(19) 0.027(14) 0.011(15) 0.009(13)
C220 0.078(7) 0.024(5) 0.057(6) 0.022(5) 0.027(5) 0.033(5)
C221 0.072(7) 0.013(5) 0.041(6) 0.019(5) 0.034(6) 0.028(5)
C222 0.068(9) 0.020(7) 0.047(8) 0.009(6) 0.031(7) 0.028(6)
C223 0.078(7) 0.024(5) 0.057(6) 0.022(5) 0.027(5) 0.033(5)
C224 0.067(6) 0.030(5) 0.062(6) 0.029(5) 0.032(5) 0.036(4)
C225 0.067(6) 0.030(5) 0.062(6) 0.029(5) 0.032(5) 0.036(4)
C226 0.067(6) 0.030(5) 0.062(6) 0.029(5) 0.032(5) 0.036(4)
C227 0.067(6) 0.030(5) 0.062(6) 0.029(5) 0.032(5) 0.036(4)
C228 0.067(6) 0.030(5) 0.062(6) 0.029(5) 0.032(5) 0.036(4)
C229 0.078(7) 0.024(5) 0.057(6) 0.022(5) 0.027(5) 0.033(5)
C230 0.078(7) 0.024(5) 0.057(6) 0.022(5) 0.027(5) 0.033(5)
C231 0.083(19) 0.043(14) 0.070(16) 0.036(13) 0.028(14) 0.050(14)
N232 0.078(7) 0.024(5) 0.057(6) 0.022(5) 0.027(5) 0.033(5)
C233 0.068(9) 0.020(7) 0.047(8) 0.009(6) 0.031(7) 0.028(6)
C234 0.072(7) 0.013(5) 0.041(6) 0.019(5) 0.034(6) 0.028(5)
N235 0.072(7) 0.013(5) 0.041(6) 0.019(5) 0.034(6) 0.028(5)
C236 0.072(7) 0.013(5) 0.041(6) 0.019(5) 0.034(6) 0.028(5)
C237 0.076(8) 0.010(5) 0.041(6) 0.018(5) 0.018(6) 0.017(5)
C238 0.076(8) 0.010(5) 0.041(6) 0.018(5) 0.018(6) 0.017(5)
C239 0.076(8) 0.010(5) 0.041(6) 0.018(5) 0.018(6) 0.017(5)
C240 0.076(8) 0.010(5) 0.041(6) 0.018(5) 0.018(6) 0.017(5)
O241 0.074(11) 0.042(9) 0.055(9) 0.037(8) 0.034(8) 0.034(8)

loop_
_atom_type_symbol
_atom_type_description
_atom_type_scat_dispersion_real
_atom_type_scat_dispersion_imag
_atom_type_scat_source
C C 0.0033 0.0016 'International Tables Vol C Tables 4.2.6.8 and 6.1.1.4'
H H 0.0000 0.0000 'International Tables Vol C Tables 4.2.6.8 and 6.1.1.4'
N N 0.0061 0.0033 'International Tables Vol C Tables 4.2.6.8 and 6.1.1.4'
O O 0.0106 0.0060 'International Tables Vol C Tables 4.2.6.8 and 6.1.1.4'
Cl Cl 0.1484 0.1585 'International Tables Vol C Tables 4.2.6.8 and 6.1.1.4'
Cu Cu 0.3201 1.2651 'International Tables Vol C Tables 4.2.6.8 and 6.1.1.4'

loop_
_geom_angle_atom_site_label_1
_geom_angle_atom_site_label_2
_geom_angle_atom_site_label_3
_geom_angle
N110 Cu1 N104 82.3(6)
N110 Cu1 N204 127.7(7)
N104 Cu1 N204 119.4(6)
N110 Cu1 N210 121.2(7)
N104 Cu1 N210 130.2(6)
N204 Cu1 N210 82.3(7)
N132 Cu2 N235 127.4(6)
N132 Cu2 N232 124.3(7)
N235 Cu2 N232 82.0(6)
N132 Cu2 N135 81.7(6)
N235 Cu2 N135 110.9(6)
N232 Cu2 N135 136.4(6)
O101 C102 C103 112.8(15)
N104 C103 C108 120.3(17)
N104 C103 C102 117.5(16)
C108 C103 C102 122.1(17)
C105 N104 C103 120.5(16)
C105 N104 Cu1 110.1(12)
C103 N104 Cu1 129.3(13)
N104 C105 C106 122.2(17)
N104 C105 C109 118.0(16)
C106 C105 C109 119.7(18)
C107 C106 C105 115.3(18)
C108 C107 C106 123.7(18)
C107 C108 C103 117.8(18)
N110 C109 C105 116.7(16)
C109 N110 C111 113.8(16)
C109 N110 Cu1 112.7(12)
C111 N110 Cu1 132.4(12)
C112 C111 C116 121.2(18)
C112 C111 N110 123.6(18)
C116 C111 N110 114.6(17)
C111 C112 C113 118.9(19)
C111 C112 C119 124.2(18)
C113 C112 C119 115.7(19)
C112 C113 C114 120(2)
C115 C114 C113 119.0(18)
C115 C114 C121 122.5(18)
C113 C114 C121 118.5(18)
C116 C115 C114 122.2(19)
C115 C116 C111 118.0(19)
C115 C116 C117 122.5(18)
C111 C116 C117 119.4(17)
C116 C117 C118 113.9(17)
C120 C119 C112 101(2)
C114 C121 C122 116.1(17)
C123 C122 C127 123(2)
C123 C122 C121 118(2)
C127 C122 C121 119(2)
C122 C123 C124 118(2)
C125 C124 C123 118.2(19)
C125 C124 C130 126(2)
C123 C124 C130 115.4(18)
C124 C125 C126 124(2)
C124 C125 N132 118.8(19)
C126 C125 N132 117.3(19)
C125 C126 C127 118(2)
C125 C126 C128 123(2)
C127 C126 C128 118.3(19)
C122 C127 C126 118(2)
C129 C128 C126 117.6(16)
C131 C130 C124 115.3(15)
C133 N132 C125 115.3(15)
C133 N132 Cu2 113.9(13)
C125 N132 Cu2 130.7(11)
N132 C133 C134 116.9(17)
N135 C134 C139 120.5(18)
N135 C134 C133 118.9(17)
C139 C134 C133 120.6(18)
C136 N135 C134 121.6(16)
C136 N135 Cu2 129.4(11)
C134 N135 Cu2 108.6(13)
N135 C136 C137 119.3(17)
N135 C136 C140 120.4(17)
C137 C136 C140 120.3(19)
C138 C137 C136 118.8(19)
C139 C138 C137 121.4(18)
C138 C139 C134 118.3(18)
O141 C140 C136 115.1(17)
O201 C202 C203 111.6(17)
N204 C203 C208 120(2)
N204 C203 C202 121.1(19)
C208 C203 C202 119(2)
C203 N204 C205 119.9(19)
C203 N204 Cu1 128.5(14)
C205 N204 Cu1 111.6(16)
N204 C205 C206 121(2)
N204 C205 C209 117.4(19)
C206 C205 C209 121.0(19)
C207 C206 C205 120(2)
C206 C207 C208 117(2)
C207 C208 C203 121(2)
N210 C209 C205 117.9(18)
C209 N210 C211 116.5(17)
C209 N210 Cu1 110.8(14)
C211 N210 Cu1 132.3(13)
C212 C211 C216 117(2)
C212 C211 N210 122.3(18)
C216 C211 N210 120.6(18)
C213 C212 C211 122.9(19)
C213 C212 C219 116.5(19)
C211 C212 C219 120(2)
C212 C213 C214 118.2(19)
C213 C214 C215 120(2)
C213 C214 C221 119.7(18)
C215 C214 C221 120.6(18)
C216 C215 C214 120(2)
C215 C216 C211 122.1(19)
C215 C216 C217 114.5(17)
C211 C216 C217 123.3(19)
C218 C217 C216 102.6(15)
C220 C219 C212 117.8(18)
C222 C221 C214 113.2(16)
C223 C222 C227 116.9(19)
C223 C222 C221 120.7(18)
C227 C222 C221 122(2)
C222 C223 C224 122(2)
C225 C224 C223 122(2)
C225 C224 C230 117(2)
C223 C224 C230 120.4(19)
N232 C225 C224 124(2)
N232 C225 C226 117.1(18)
C224 C225 C226 119(2)
C227 C226 C228 121.6(19)
C227 C226 C225 115.9(18)
C228 C226 C225 122.5(19)
C226 C227 C222 124(2)
C229 C228 C226 113.1(16)
C231 C230 C224 113.0(17)
C233 N232 C225 118.5(18)
C233 N232 Cu2 109.6(14)
C225 N232 Cu2 131.9(13)
N232 C233 C234 121.8(19)
N235 C234 C239 119.9(17)
N235 C234 C233 116.5(16)
C239 C234 C233 123.5(16)
C236 N235 C234 119.0(15)
C236 N235 Cu2 131.0(12)
C234 N235 Cu2 110.0(12)
N235 C236 C237 123.3(16)
N235 C236 C240 117.2(16)
C237 C236 C240 119.4(17)
C236 C237 C238 118.9(18)
C239 C238 C237 119.4(17)
C238 C239 C234 119.3(17)
O241 C240 C236 112.9(14)
C02 C01 C06 120.0
C01 C02 C03 120.0
C02 C03 C04 120.0
C05 C04 C03 120.0
C04 C05 C06 120.0
C05 C06 C01 120.0

loop_
_geom_bond_atom_site_label_1
_geom_bond_atom_site_label_2
_geom_bond_distance
Cu1 N110 1.999(16)
Cu1 N104 2.027(14)
Cu1 N204 2.055(17)
Cu1 N210 2.065(16)
Cu2 N132 1.994(15)
Cu2 N235 2.061(15)
Cu2 N232 2.079(17)
Cu2 N135 2.092(15)
O101 C102 1.379(19)
C102 C103 1.46(2)
C103 N104 1.34(2)
C103 C108 1.43(2)
N104 C105 1.32(2)
C105 C106 1.43(2)
C105 C109 1.44(2)
C106 C107 1.38(2)
C107 C108 1.33(2)
C109 N110 1.30(2)
N110 C111 1.50(2)
C111 C112 1.35(3)
C111 C116 1.41(3)
C112 C113 1.38(2)
C112 C119 1.68(3)
C113 C114 1.39(2)
C114 C115 1.35(2)
C114 C121 1.53(2)
C115 C116 1.35(2)
C116 C117 1.50(3)
C117 C118 1.54(3)
C119 C120 1.40(3)
C121 C122 1.54(3)
C122 C123 1.35(3)
C122 C127 1.37(3)
C123 C124 1.46(3)
C124 C125 1.32(2)
C124 C130 1.47(2)
C125 C126 1.37(3)
C125 N132 1.49(2)
C126 C127 1.43(3)
C126 C128 1.52(3)
C128 C129 1.47(2)
C130 C131 1.43(2)
N132 C133 1.32(2)
C133 C134 1.43(3)
C134 N135 1.35(2)
C134 C139 1.41(3)
N135 C136 1.34(2)
C136 C137 1.42(2)
C136 C140 1.43(2)
C137 C138 1.37(2)
C138 C139 1.36(3)
C140 O141 1.35(2)
O201 C202 1.39(2)
C202 C203 1.51(3)
C203 N204 1.31(2)
C203 C208 1.39(3)
N204 C205 1.31(2)
C205 C206 1.39(3)
C205 C209 1.49(3)
C206 C207 1.34(3)
C207 C208 1.36(3)
C209 N210 1.32(2)
N210 C211 1.41(2)
C211 C212 1.39(3)
C211 C216 1.39(3)
C212 C213 1.37(3)
C212 C219 1.56(3)
C213 C214 1.39(3)
C214 C215 1.40(3)
C214 C221 1.54(3)
C215 C216 1.34(3)
C216 C217 1.70(2)
C217 C218 1.29(2)
C219 C220 1.44(3)
C221 C222 1.47(2)
C222 C223 1.39(3)
C222 C227 1.42(3)
C223 C224 1.40(3)
C224 C225 1.39(3)
C224 C230 1.49(3)
C225 N232 1.38(2)
C225 C226 1.49(3)
C226 C227 1.42(3)
C226 C228 1.49(3)
C228 C229 1.48(2)
C230 C231 1.48(3)
N232 C233 1.28(2)
C233 C234 1.44(2)
C234 N235 1.36(2)
C234 C239 1.41(2)
N235 C236 1.33(2)
C236 C237 1.35(2)
C236 C240 1.53(2)
C237 C238 1.39(2)
C238 C239 1.35(2)
C240 O241 1.39(2)
C01 C02 1.3900
C01 C06 1.3900
C02 C03 1.3900
C03 C04 1.3900
C04 C05 1.3900
C05 C06 1.3900

loop_
_geom_hbond_atom_site_label_D
_geom_hbond_atom_site_label_H
_geom_hbond_atom_site_label_A
_geom_hbond_distance_DH
_geom_hbond_distance_HA
_geom_hbond_distance_DA
_geom_hbond_angle_DHA
_geom_hbond_site_symmetry_A
O241 H24C Cl2 0.84 2.21 3.041(15) 171.0 .
C221 H22A Cl2 0.99 2.87 3.720(18) 144.1 1_556
O201 H20G Cl2 0.84 2.28 3.107(14) 167.4 1_656
C106 H10C Cl2 0.95 2.85 3.71(2) 149.8 2_857
C109 H10F Cl2 0.95 3.09 3.886(18) 142.4 2_857
C239 H23I O101 0.95 2.86 3.69(2) 147.8 2_858
C121 H12A Cl1 0.99 2.84 3.70(2) 146.5 2_867
C209 H20F O141 0.95 2.50 3.43(2) 166.8 2_868
O101 H10G Cl1 0.84 2.50 3.023(15) 121.6 2_868
C139 H13H O201 0.95 2.81 3.61(3) 142.1 2_968
C133 H13E O201 0.95 2.48 3.35(2) 153.3 2_968
O141 H14C Cl1 0.84 2.23 2.991(14) 150.6 2_767
